data_7157310
loop_
_publ_author_name
'Kavala, Veerababurao'
'Wang, Chen-Yu'
'Wang, Cheng-Chuan'
'Patil, Prakash Bhimrao'
'Fang, ChiaChi'
'Kuo, Chun-Wei'
'Yao, Ching-Fa'

_publ_section_title
;
 Copper-catalysed synthesis of 3-hydroxyisoindolin-1-ones from
 benzylcyanide 2-iodobenzamides.
;
_journal_issue 5
_journal_name_full 'Organic &amp; biomolecular chemistry'
_journal_page_first 988
_journal_page_last 998
_journal_paper_doi 10.1039/c9ob02329a
_journal_volume 18
_journal_year 2020
_chemical_formula_moiety 'C21 H16 Br N O2'
_chemical_formula_sum 'C21 H16 Br N O2'
_chemical_formula_weight 394.26
_space_group_IT_number 2
_space_group_name_Hall '-P 1'
_space_group_name_H-M_alt 'P -1'
_symmetry_cell_setting triclinic
_symmetry_space_group_name_H-M 'P -1'
_atom_sites_solution_hydrogens geom
_atom_sites_solution_primary direct
_atom_sites_solution_secondary difmap
_audit_creation_method SHELXL-97
_audit_update_record
;
2019-08-02 deposited with the CCDC.	2020-01-06 downloaded from the CCDC.
;
_cell_angle_alpha 73.236(5)
_cell_angle_beta 67.643(5)
_cell_angle_gamma 65.564(6)
_cell_formula_units_Z 2
_cell_length_a 8.9170(9)
_cell_length_b 10.2917(9)
_cell_length_c 11.1275(8)
_cell_measurement_reflns_used 3457
_cell_measurement_temperature 200(2)
_cell_measurement_theta_max 25.06
_cell_measurement_theta_min 2.63
_cell_volume 849.34(14)
_computing_molecular_graphics 'Ortep-3 for Windows (Farrugia, 1997)'
_computing_publication_material 'WinGX publication routines (Farrugia, 1999)'
_computing_structure_refinement 'SHELXL-97 (Sheldrick, 1997)'
_computing_structure_solution 'SHELXS-86 (Sheldrick, 1986)'
_diffrn_ambient_temperature 200(2)
_diffrn_measured_fraction_theta_full 0.981
_diffrn_measured_fraction_theta_max 0.981
_diffrn_measurement_device_type 'Bruker APEX2'
_diffrn_radiation_monochromator graphite
_diffrn_radiation_source 'fine-focus sealed tube'
_diffrn_radiation_type MoK\a
_diffrn_radiation_wavelength 0.71073
_diffrn_reflns_av_R_equivalents 0.0356
_diffrn_reflns_av_sigmaI/netI 0.0492
_diffrn_reflns_limit_h_max 10
_diffrn_reflns_limit_h_min -10
_diffrn_reflns_limit_k_max 12
_diffrn_reflns_limit_k_min -12
_diffrn_reflns_limit_l_max 13
_diffrn_reflns_limit_l_min -12
_diffrn_reflns_number 6699
_diffrn_reflns_theta_full 25.07
_diffrn_reflns_theta_max 25.07
_diffrn_reflns_theta_min 2.20
_exptl_absorpt_coefficient_mu 2.434
_exptl_absorpt_correction_T_max 0.5813
_exptl_absorpt_correction_T_min 0.3326
_exptl_absorpt_correction_type multi-scan
_exptl_crystal_colour colorless
_exptl_crystal_density_diffrn 1.542
_exptl_crystal_density_method 'not measured'
_exptl_crystal_description prism
_exptl_crystal_F_000 400
_exptl_crystal_size_max 0.58
_exptl_crystal_size_mid 0.39
_exptl_crystal_size_min 0.25
_refine_diff_density_max 0.369
_refine_diff_density_min -0.499
_refine_diff_density_rms 0.121
_refine_ls_extinction_method none
_refine_ls_goodness_of_fit_ref 1.113
_refine_ls_hydrogen_treatment constr
_refine_ls_matrix_type full
_refine_ls_number_parameters 226
_refine_ls_number_reflns 2972
_refine_ls_number_restraints 0
_refine_ls_restrained_S_all 1.113
_refine_ls_R_factor_all 0.0466
_refine_ls_R_factor_gt 0.0345
_refine_ls_shift/su_max 0.000
_refine_ls_shift/su_mean 0.000
_refine_ls_structure_factor_coef Fsqd
_refine_ls_weighting_details 'calc w=1/[\s^2^(Fo^2^)+(0.0664P)^2^+0.0000P] where P=(Fo^2^+2Fc^2^)/3'
_refine_ls_weighting_scheme calc
_refine_ls_wR_factor_gt 0.0986
_refine_ls_wR_factor_ref 0.1128
_reflns_number_gt 2478
_reflns_number_total 2972
_reflns_threshold_expression >2sigma(I)
_cod_data_source_file c9ob02329a2.cif
_cod_data_source_block ch16057
_cod_depositor_comments 'Adding full bibliography for 7157310--7157312.cif.'
_cod_original_cell_volume 849.34(13)
_cod_database_code 7157310

loop_
_symmetry_equiv_pos_as_xyz
'x, y, z'
'-x, -y, -z'

loop_
_atom_site_label
_atom_site_type_symbol
_atom_site_fract_x
_atom_site_fract_y
_atom_site_fract_z
_atom_site_U_iso_or_equiv
_atom_site_adp_type
_atom_site_occupancy
_atom_site_symmetry_multiplicity
_atom_site_calc_flag
_atom_site_refinement_flags
C1 C 0.2193(4) 0.1737(3) 0.6565(3) 0.0282(7) Uani 1 1 d .
C2 C 0.2885(4) 0.0589(4) 0.5879(3) 0.0376(9) Uani 1 1 d .
H2 H 0.3206 0.0761 0.4945 0.045 Uiso 1 1 calc R
C3 C 0.3109(4) -0.0787(4) 0.6535(4) 0.0432(10) Uani 1 1 d .
H3 H 0.3572 -0.1568 0.6058 0.052 Uiso 1 1 calc R
C4 C 0.2668(4) -0.1045(4) 0.7880(4) 0.0390(9) Uani 1 1 d .
H4 H 0.2845 -0.2007 0.8334 0.047 Uiso 1 1 calc R
C5 C 0.1963(4) 0.0093(3) 0.8580(3) 0.0299(7) Uani 1 1 d .
H5 H 0.1648 -0.0099 0.9513 0.036 Uiso 1 1 calc R
C6 C 0.1707(4) 0.1515(3) 0.7942(3) 0.0236(7) Uani 1 1 d .
C7 C 0.0897(4) 0.2733(3) 0.8763(3) 0.0240(7) Uani 1 1 d .
C8 C -0.0633(4) 0.3990(3) 0.8453(3) 0.0234(7) Uani 1 1 d .
C9 C -0.2160(4) 0.3990(4) 0.8416(3) 0.0333(8) Uani 1 1 d .
H9 H -0.2359 0.3110 0.8564 0.040 Uiso 1 1 calc R
C10 C -0.3394(4) 0.5309(4) 0.8158(3) 0.0376(9) Uani 1 1 d .
H10 H -0.4463 0.5337 0.8139 0.045 Uiso 1 1 calc R
C11 C -0.3090(5) 0.6593(4) 0.7925(3) 0.0374(9) Uani 1 1 d .
H11 H -0.3949 0.7485 0.7738 0.045 Uiso 1 1 calc R
C12 C -0.1560(4) 0.6590(3) 0.7961(3) 0.0291(7) Uani 1 1 d .
H12 H -0.1350 0.7466 0.7801 0.035 Uiso 1 1 calc R
C13 C -0.0348(4) 0.5274(3) 0.8236(3) 0.0228(7) Uani 1 1 d .
C14 C 0.1372(4) 0.4942(3) 0.8352(3) 0.0226(7) Uani 1 1 d .
C15 C 0.3713(4) 0.2751(4) 0.8884(3) 0.0268(7) Uani 1 1 d .
H15A H 0.3625 0.1867 0.9519 0.032 Uiso 1 1 calc R
H15B H 0.3824 0.3389 0.9338 0.032 Uiso 1 1 calc R
C16 C 0.5354(4) 0.2325(3) 0.7747(3) 0.0239(7) Uani 1 1 d .
C17 C 0.5585(4) 0.3225(3) 0.6561(3) 0.0291(7) Uani 1 1 d .
H17 H 0.4666 0.4084 0.6408 0.035 Uiso 1 1 calc R
C18 C 0.7172(5) 0.2875(4) 0.5581(3) 0.0372(8) Uani 1 1 d .
H18 H 0.7327 0.3492 0.4758 0.045 Uiso 1 1 calc R
C19 C 0.8507(5) 0.1640(4) 0.5808(4) 0.0414(9) Uani 1 1 d .
H19 H 0.9590 0.1406 0.5145 0.050 Uiso 1 1 calc R
C20 C 0.8270(4) 0.0747(4) 0.6992(4) 0.0414(9) Uani 1 1 d .
H20 H 0.9195 -0.0104 0.7150 0.050 Uiso 1 1 calc R
C21 C 0.6701(4) 0.1072(3) 0.7957(3) 0.0343(8) Uani 1 1 d .
H21 H 0.6544 0.0436 0.8768 0.041 Uiso 1 1 calc R
N1 N 0.2113(3) 0.3483(3) 0.8535(2) 0.0213(5) Uani 1 1 d .
O1 O 0.0478(3) 0.2093(2) 1.00821(18) 0.0272(5) Uani 1 1 d .
H1' H -0.0381 0.2767 1.0565 0.033 Uiso 1 1 d R
O2 O 0.2026(3) 0.5807(2) 0.8306(2) 0.0302(5) Uani 1 1 d .
Br1 Br 0.19017(5) 0.35960(4) 0.55313(3) 0.04041(17) Uani 1 1 d .

loop_
_atom_site_aniso_label
_atom_site_aniso_U_11
_atom_site_aniso_U_22
_atom_site_aniso_U_33
_atom_site_aniso_U_23
_atom_site_aniso_U_13
_atom_site_aniso_U_12
C1 0.0190(16) 0.0337(18) 0.0331(16) -0.0111(14) -0.0056(13) -0.0083(14)
C2 0.0232(19) 0.052(2) 0.0380(18) -0.0270(17) -0.0025(14) -0.0061(17)
C3 0.0221(19) 0.042(2) 0.070(3) -0.038(2) -0.0006(17) -0.0067(17)
C4 0.0196(18) 0.0261(18) 0.067(2) -0.0155(17) -0.0013(16) -0.0085(15)
C5 0.0224(17) 0.0258(17) 0.0386(17) -0.0076(14) -0.0044(13) -0.0081(14)
C6 0.0177(16) 0.0246(16) 0.0305(15) -0.0090(13) -0.0056(12) -0.0075(13)
C7 0.0233(17) 0.0248(17) 0.0250(14) -0.0085(13) -0.0027(12) -0.0103(14)
C8 0.0206(16) 0.0271(17) 0.0206(13) -0.0111(12) -0.0016(12) -0.0059(13)
C9 0.0265(18) 0.042(2) 0.0384(17) -0.0196(16) -0.0062(14) -0.0125(16)
C10 0.0237(18) 0.054(2) 0.0378(18) -0.0195(17) -0.0098(14) -0.0071(17)
C11 0.033(2) 0.041(2) 0.0285(16) -0.0130(15) -0.0125(14) 0.0040(17)
C12 0.035(2) 0.0269(17) 0.0220(14) -0.0067(13) -0.0073(13) -0.0062(15)
C13 0.0244(17) 0.0250(16) 0.0174(13) -0.0081(12) -0.0025(11) -0.0072(14)
C14 0.0257(17) 0.0234(16) 0.0174(13) -0.0062(12) -0.0001(12) -0.0110(14)
C15 0.0256(18) 0.0339(18) 0.0208(14) -0.0008(13) -0.0098(13) -0.0099(15)
C16 0.0219(16) 0.0261(16) 0.0286(15) -0.0080(13) -0.0088(13) -0.0092(14)
C17 0.0234(18) 0.0306(18) 0.0293(15) -0.0068(14) -0.0066(13) -0.0054(14)
C18 0.037(2) 0.045(2) 0.0278(16) -0.0095(15) -0.0015(14) -0.0171(17)
C19 0.0260(19) 0.046(2) 0.048(2) -0.0253(18) 0.0025(15) -0.0098(17)
C20 0.0257(19) 0.032(2) 0.062(2) -0.0161(18) -0.0127(17) 0.0004(16)
C21 0.0312(19) 0.0278(18) 0.0450(19) -0.0054(15) -0.0140(15) -0.0089(15)
N1 0.0179(13) 0.0229(13) 0.0243(12) -0.0050(10) -0.0062(10) -0.0076(11)
O1 0.0282(12) 0.0216(11) 0.0255(10) -0.0052(9) -0.0010(9) -0.0080(10)
O2 0.0299(13) 0.0283(12) 0.0344(11) -0.0108(10) -0.0012(9) -0.0156(10)
Br1 0.0482(3) 0.0432(3) 0.0232(2) -0.00581(15) -0.00883(16) -0.01062(19)

loop_
_atom_type_symbol
_atom_type_description
_atom_type_scat_dispersion_real
_atom_type_scat_dispersion_imag
_atom_type_scat_source
C C 0.0033 0.0016 'International Tables Vol C Tables 4.2.6.8 and 6.1.1.4'
H H 0.0000 0.0000 'International Tables Vol C Tables 4.2.6.8 and 6.1.1.4'
N N 0.0061 0.0033 'International Tables Vol C Tables 4.2.6.8 and 6.1.1.4'
O O 0.0106 0.0060 'International Tables Vol C Tables 4.2.6.8 and 6.1.1.4'
Br Br -0.2901 2.4595 'International Tables Vol C Tables 4.2.6.8 and 6.1.1.4'

loop_
_geom_angle_atom_site_label_1
_geom_angle_atom_site_label_2
_geom_angle_atom_site_label_3
_geom_angle
C2 C1 C6 121.1(3)
C2 C1 Br1 116.0(3)
C6 C1 Br1 122.9(2)
C3 C2 C1 120.4(3)
C3 C2 H2 119.8
C1 C2 H2 119.8
C2 C3 C4 120.1(3)
C2 C3 H3 119.9
C4 C3 H3 119.9
C3 C4 C5 120.1(3)
C3 C4 H4 119.9
C5 C4 H4 119.9
C4 C5 C6 121.3(3)
C4 C5 H5 119.3
C6 C5 H5 119.3
C5 C6 C1 116.9(3)
C5 C6 C7 119.2(3)
C1 C6 C7 123.9(3)
O1 C7 N1 109.2(2)
O1 C7 C8 111.5(2)
N1 C7 C8 101.0(2)
O1 C7 C6 106.7(2)
N1 C7 C6 111.8(2)
C8 C7 C6 116.5(2)
C9 C8 C13 120.8(3)
C9 C8 C7 129.5(3)
C13 C8 C7 109.7(3)
C8 C9 C10 118.0(3)
C8 C9 H9 121.0
C10 C9 H9 121.0
C9 C10 C11 120.9(3)
C9 C10 H10 119.6
C11 C10 H10 119.6
C12 C11 C10 121.0(3)
C12 C11 H11 119.5
C10 C11 H11 119.5
C13 C12 C11 117.8(3)
C13 C12 H12 121.1
C11 C12 H12 121.1
C12 C13 C8 121.6(3)
C12 C13 C14 129.8(3)
C8 C13 C14 108.7(3)
O2 C14 N1 125.7(3)
O2 C14 C13 127.4(3)
N1 C14 C13 106.9(2)
N1 C15 C16 115.9(2)
N1 C15 H15A 108.3
C16 C15 H15A 108.3
N1 C15 H15B 108.3
C16 C15 H15B 108.3
H15A C15 H15B 107.4
C17 C16 C21 119.5(3)
C17 C16 C15 121.2(3)
C21 C16 C15 119.0(3)
C16 C17 C18 120.0(3)
C16 C17 H17 120.0
C18 C17 H17 120.0
C19 C18 C17 120.0(3)
C19 C18 H18 120.0
C17 C18 H18 120.0
C20 C19 C18 119.7(3)
C20 C19 H19 120.1
C18 C19 H19 120.1
C19 C20 C21 120.6(3)
C19 C20 H20 119.7
C21 C20 H20 119.7
C20 C21 C16 120.2(3)
C20 C21 H21 119.9
C16 C21 H21 119.9
C14 N1 C15 122.4(3)
C14 N1 C7 112.8(2)
C15 N1 C7 122.1(2)
C7 O1 H1' 108.8

loop_
_geom_bond_atom_site_label_1
_geom_bond_atom_site_label_2
_geom_bond_distance
C1 C2 1.385(4)
C1 C6 1.401(4)
C1 Br1 1.897(3)
C2 C3 1.363(5)
C2 H2 0.9500
C3 C4 1.369(5)
C3 H3 0.9500
C4 C5 1.385(4)
C4 H4 0.9500
C5 C6 1.395(4)
C5 H5 0.9500
C6 C7 1.528(4)
C7 O1 1.399(3)
C7 N1 1.485(4)
C7 C8 1.515(4)
C8 C9 1.378(4)
C8 C13 1.385(4)
C9 C10 1.384(5)
C9 H9 0.9500
C10 C11 1.390(5)
C10 H10 0.9500
C11 C12 1.378(5)
C11 H11 0.9500
C12 C13 1.377(4)
C12 H12 0.9500
C13 C14 1.475(4)
C14 O2 1.231(3)
C14 N1 1.356(4)
C15 N1 1.455(4)
C15 C16 1.521(4)
C15 H15A 0.9900
C15 H15B 0.9900
C16 C17 1.373(4)
C16 C21 1.385(4)
C17 C18 1.397(4)
C17 H17 0.9500
C18 C19 1.374(5)
C18 H18 0.9500
C19 C20 1.370(5)
C19 H19 0.9500
C20 C21 1.378(5)
C20 H20 0.9500
C21 H21 0.9500
O1 H1' 0.9049
